data_4347201
loop_
_publ_author_name
'Kumar, Sarvendra'
'Hisamatsu, Yosuke'
'Tamaki, Yusuke'
'Ishitani, Osamu'
'Aoki, Shin'

_publ_section_title
;
 Design and Synthesis of Heteroleptic Cyclometalated Iridium(III)
 Complexes Containing Quinoline-Type Ligands that Exhibit Dual
 Phosphorescence.
;
_journal_issue 8
_journal_name_full 'Inorganic chemistry'
_journal_page_first 3829
_journal_page_last 3843
_journal_paper_doi 10.1021/acs.inorgchem.5b02872
_journal_volume 55
_journal_year 2016
_chemical_formula_sum 'C38 H25 F4 Ir N4 O3 S'
_chemical_formula_weight 885.88
_space_group_IT_number 2
_space_group_name_Hall '-P 1'
_space_group_name_H-M_alt 'P -1'
_symmetry_cell_setting triclinic
_symmetry_space_group_name_H-M 'P -1'
_atom_sites_solution_hydrogens geom
_atom_sites_solution_primary direct
_atom_sites_solution_secondary difmap
_audit_creation_method SHELXL-97
_cell_angle_alpha 85.020(5)
_cell_angle_beta 77.980(5)
_cell_angle_gamma 84.218(5)
_cell_formula_units_Z 2
_cell_length_a 10.355(5)
_cell_length_b 11.129(5)
_cell_length_c 16.199(5)
_cell_measurement_reflns_used 5067
_cell_measurement_temperature 103(2)
_cell_measurement_theta_max 25.34
_cell_measurement_theta_min 2.16
_cell_volume 1812.4(13)
_computing_cell_refinement 'Bruker SMART'
_computing_data_collection 'Bruker SMART'
_computing_data_reduction 'Bruker SAINT'
_computing_molecular_graphics 'Bruker SHELXTL'
_computing_publication_material 'Bruker SHELXTL'
_computing_structure_refinement 'Bruker SHELXTL'
_computing_structure_solution 'Bruker SHELXTL'
_diffrn_ambient_temperature 103(2)
_diffrn_measured_fraction_theta_full 0.981
_diffrn_measured_fraction_theta_max 0.977
_diffrn_measurement_device_type 'Bruker AXS Enraf-Nonius KappaCCD'
_diffrn_measurement_method 'CCD \f- and \w-scans'
_diffrn_radiation_monochromator graphite
_diffrn_radiation_source 'fine-focus sealed tube'
_diffrn_radiation_type MoK\a
_diffrn_radiation_wavelength 0.71069
_diffrn_reflns_av_R_equivalents 0.0201
_diffrn_reflns_av_sigmaI/netI 0.0432
_diffrn_reflns_limit_h_max 12
_diffrn_reflns_limit_h_min -12
_diffrn_reflns_limit_k_max 8
_diffrn_reflns_limit_k_min -13
_diffrn_reflns_limit_l_max 19
_diffrn_reflns_limit_l_min -16
_diffrn_reflns_number 9257
_diffrn_reflns_theta_full 25.00
_diffrn_reflns_theta_max 25.34
_diffrn_reflns_theta_min 1.29
_exptl_absorpt_coefficient_mu 3.803
_exptl_absorpt_correction_T_max 0.332
_exptl_absorpt_correction_T_min 0.332
_exptl_absorpt_correction_type gaussian
_exptl_absorpt_process_details 'SADABS (Bruker AXS, 2012)'
_exptl_crystal_colour yellow
_exptl_crystal_density_diffrn 1.623
_exptl_crystal_density_method 'not measured'
_exptl_crystal_description niddle
_exptl_crystal_F_000 868
_exptl_crystal_size_max 0.39
_exptl_crystal_size_mid 0.25
_exptl_crystal_size_min 0.12
_refine_diff_density_max 1.893
_refine_diff_density_min -1.155
_refine_diff_density_rms 0.140
_refine_ls_extinction_method none
_refine_ls_goodness_of_fit_ref 1.042
_refine_ls_hydrogen_treatment mixed
_refine_ls_matrix_type full
_refine_ls_number_parameters 460
_refine_ls_number_reflns 6502
_refine_ls_number_restraints 0
_refine_ls_restrained_S_all 1.042
_refine_ls_R_factor_all 0.0380
_refine_ls_R_factor_gt 0.0336
_refine_ls_shift/su_max 0.000
_refine_ls_shift/su_mean 0.000
_refine_ls_structure_factor_coef Fsqd
_refine_ls_weighting_details 'calc w=1/[\s^2^(Fo^2^)+(0.0453P)^2^+3.8381P] where P=(Fo^2^+2Fc^2^)/3'
_refine_ls_weighting_scheme calc
_refine_ls_wR_factor_gt 0.0826
_refine_ls_wR_factor_ref 0.0844
_reflns_number_gt 5874
_reflns_number_total 6502
_reflns_threshold_expression >2\s(I)
_cod_data_source_file ic5b02872_si_002.cif
_cod_data_source_block kuma072_sqd
_cod_depositor_comments
;
The following automatic conversions were performed:

data item '_symmetry_cell_setting' value 'Triclinic' was changed to
'triclinic' in accordance with the
/home/saulius/struct/COD-crude-data/automatic-downloads/DataCite-retrospective/ACS/depositions/lib/dictionaries/cif_core.dic
dictionary named 'cif_core.dic' version 2.4.2 last updated on
2011-04-26.

Automatic conversion script
Id: cif_fix_values 6909 2019-04-08 15:41:33Z antanas 
;
_cod_original_sg_symbol_H-M 'P-1   '
_cod_database_code 4347201

loop_
_symmetry_equiv_pos_as_xyz
'x, y, z'
'-x, -y, -z'

loop_
_atom_site_label
_atom_site_type_symbol
_atom_site_fract_x
_atom_site_fract_y
_atom_site_fract_z
_atom_site_U_iso_or_equiv
_atom_site_adp_type
_atom_site_occupancy
_atom_site_symmetry_multiplicity
_atom_site_calc_flag
_atom_site_refinement_flags
Ir1 Ir 0.417338(18) 0.230227(17) 0.238416(12) 0.01544(7) Uani 1 1 d .
S1 S 0.70061(12) 0.04556(11) 0.23922(8) 0.0184(3) Uani 1 1 d .
O2 O 0.7374(4) -0.0349(3) 0.3069(2) 0.0257(8) Uani 1 1 d .
F2 F 0.7190(4) 0.5516(4) 0.3226(3) 0.0502(11) Uani 1 1 d .
O1 O 0.7448(3) 0.1649(3) 0.2313(3) 0.0247(8) Uani 1 1 d .
N4 N 0.5424(4) 0.0608(4) 0.2452(3) 0.0161(9) Uani 1 1 d .
O3 O 0.9468(4) -0.1669(4) -0.0838(3) 0.0299(9) Uani 1 1 d .
F4 F 0.0763(3) 0.5695(3) 0.1230(3) 0.0454(10) Uani 1 1 d .
F1 F 0.7422(4) 0.5157(4) 0.0366(3) 0.0473(10) Uani 1 1 d .
N1 N 0.4695(4) 0.2431(4) 0.1091(3) 0.0203(9) Uani 1 1 d .
F3 F 0.0547(4) 0.5241(3) 0.4134(3) 0.0476(10) Uani 1 1 d .
C11 C 0.5470(5) 0.3568(4) 0.2220(3) 0.0209(11) Uani 1 1 d .
C22 C 0.2764(5) 0.3675(4) 0.2433(3) 0.0198(11) Uani 1 1 d .
N3 N 0.2818(4) 0.0943(4) 0.2499(3) 0.0214(9) Uani 1 1 d .
C27 C 0.3061(6) -0.2376(5) 0.2917(4) 0.0277(12) Uani 1 1 d .
H27 H 0.2530 -0.3020 0.3020 0.033 Uiso 1 1 calc R
C37 C 0.7645(5) 0.0400(5) 0.0661(4) 0.0235(11) Uani 1 1 d .
H37 H 0.7183 0.1161 0.0652 0.028 Uiso 1 1 calc R
C14 C 0.2770(6) 0.2581(6) 0.5392(4) 0.0359(14) Uani 1 1 d .
H14 H 0.2483 0.2652 0.5970 0.043 Uiso 1 1 calc R
C9 C 0.6806(6) 0.4973(5) 0.2614(4) 0.0333(14) Uani 1 1 d .
C33 C 0.8426(5) -0.1351(5) 0.1445(3) 0.0217(11) Uani 1 1 d .
H33 H 0.8494 -0.1768 0.1959 0.026 Uiso 1 1 calc R
C32 C 0.7737(5) -0.0236(5) 0.1436(4) 0.0221(11) Uani 1 1 d .
C25 C 0.1134(6) -0.0909(6) 0.2781(4) 0.0334(14) Uani 1 1 d .
H25 H 0.0559 -0.1519 0.2870 0.040 Uiso 1 1 calc R
C26 C 0.2499(5) -0.1206(5) 0.2776(4) 0.0256(12) Uani 1 1 d .
N2 N 0.3632(4) 0.2377(4) 0.3666(3) 0.0210(9) Uani 1 1 d .
C1 C 0.4231(5) 0.1741(5) 0.0593(4) 0.0274(12) Uani 1 1 d .
H1 H 0.3657 0.1164 0.0848 0.033 Uiso 1 1 calc R
C34 C 0.9024(5) -0.1865(5) 0.0694(4) 0.0248(12) Uani 1 1 d .
H34 H 0.9485 -0.2626 0.0706 0.030 Uiso 1 1 calc R
C7 C 0.6908(6) 0.4795(5) 0.1171(4) 0.0301(13) Uani 1 1 d .
C17 C 0.2175(5) 0.3999(5) 0.3261(4) 0.0233(11) Uani 1 1 d .
C31 C 0.3334(5) -0.0233(5) 0.2630(3) 0.0198(11) Uani 1 1 d .
C8 C 0.7320(6) 0.5333(5) 0.1788(4) 0.0352(15) Uani 1 1 d .
H8 H 0.7924 0.5920 0.1654 0.042 Uiso 1 1 calc R
C35 C 0.8933(5) -0.1244(5) -0.0069(4) 0.0232(12) Uani 1 1 d .
C24 C 0.0659(6) 0.0266(6) 0.2654(5) 0.0412(16) Uani 1 1 d .
H24 H -0.0240 0.0468 0.2674 0.049 Uiso 1 1 calc R
C30 C 0.4717(5) -0.0436(4) 0.2611(3) 0.0189(11) Uani 1 1 d .
C28 C 0.4374(6) -0.2584(5) 0.2905(4) 0.0285(13) Uani 1 1 d .
H28 H 0.4732 -0.3371 0.3004 0.034 Uiso 1 1 calc R
C23 C 0.1554(5) 0.1164(5) 0.2494(4) 0.0299(13) Uani 1 1 d .
H23 H 0.1232 0.1958 0.2379 0.036 Uiso 1 1 calc R
C36 C 0.8237(5) -0.0102(5) -0.0080(4) 0.0248(12) Uani 1 1 d .
H36 H 0.8176 0.0318 -0.0594 0.030 Uiso 1 1 calc R
C15 C 0.2233(6) 0.3375(6) 0.4812(4) 0.0341(14) Uani 1 1 d .
H15 H 0.1585 0.3985 0.5002 0.041 Uiso 1 1 calc R
C29 C 0.5215(5) -0.1629(5) 0.2746(3) 0.0227(11) Uani 1 1 d .
H29 H 0.6117 -0.1802 0.2730 0.027 Uiso 1 1 calc R
C21 C 0.2301(5) 0.4267(5) 0.1741(4) 0.0267(12) Uani 1 1 d .
H21 H 0.2695 0.4082 0.1192 0.032 Uiso 1 1 calc R
C6 C 0.5995(5) 0.3921(5) 0.1361(4) 0.0237(12) Uani 1 1 d .
C20 C 0.1228(5) 0.5148(5) 0.1897(4) 0.0302(13) Uani 1 1 d .
C13 C 0.3726(7) 0.1699(6) 0.5094(4) 0.0370(15) Uani 1 1 d .
H13 H 0.4091 0.1152 0.5468 0.044 Uiso 1 1 calc R
C38 C 1.0227(6) -0.2827(5) -0.0854(4) 0.0340(14) Uani 1 1 d .
H38A H 1.0559 -0.3021 -0.1430 0.051 Uiso 1 1 calc R
H38B H 0.9673 -0.3437 -0.0565 0.051 Uiso 1 1 calc R
H38C H 1.0958 -0.2795 -0.0578 0.051 Uiso 1 1 calc R
C0AA C 0.5546(5) 0.3272(5) 0.0734(4) 0.0241(12) Uani 1 1 d .
C18 C 0.1126(5) 0.4900(5) 0.3354(4) 0.0311(13) Uani 1 1 d .
C2 C 0.4571(6) 0.1856(6) -0.0280(4) 0.0337(14) Uani 1 1 d .
H2 H 0.4236 0.1370 -0.0610 0.040 Uiso 1 1 calc R
C19 C 0.0645(6) 0.5463(5) 0.2689(5) 0.0351(15) Uani 1 1 d .
H19 H -0.0065 0.6051 0.2774 0.042 Uiso 1 1 calc R
C4 C 0.5907(6) 0.3431(6) -0.0137(4) 0.0341(14) Uani 1 1 d .
H4 H 0.6474 0.4019 -0.0380 0.041 Uiso 1 1 calc R
C16 C 0.2665(5) 0.3253(5) 0.3954(4) 0.0234(11) Uani 1 1 d .
C3 C 0.5432(6) 0.2723(6) -0.0647(4) 0.0380(15) Uani 1 1 d .
H3 H 0.5686 0.2825 -0.1233 0.046 Uiso 1 1 calc R
C10 C 0.5875(5) 0.4133(5) 0.2849(4) 0.0291(13) Uani 1 1 d .
H10 H 0.5524 0.3947 0.3417 0.035 Uiso 1 1 calc R
C12 C 0.4147(6) 0.1629(5) 0.4222(4) 0.0278(12) Uani 1 1 d .
H12 H 0.4812 0.1038 0.4022 0.033 Uiso 1 1 calc R

loop_
_atom_site_aniso_label
_atom_site_aniso_U_11
_atom_site_aniso_U_22
_atom_site_aniso_U_33
_atom_site_aniso_U_23
_atom_site_aniso_U_13
_atom_site_aniso_U_12
Ir1 0.01343(10) 0.01536(11) 0.01755(12) -0.00001(7) -0.00347(7) -0.00159(7)
S1 0.0148(6) 0.0189(6) 0.0228(7) -0.0031(5) -0.0060(5) -0.0012(5)
O2 0.0225(19) 0.030(2) 0.026(2) -0.0043(16) -0.0102(16) 0.0040(16)
F2 0.039(2) 0.046(2) 0.070(3) -0.028(2) -0.0067(19) -0.0161(18)
O1 0.0167(17) 0.0202(19) 0.038(2) -0.0054(16) -0.0069(16) -0.0005(15)
N4 0.014(2) 0.019(2) 0.015(2) -0.0006(17) -0.0013(16) -0.0017(16)
O3 0.028(2) 0.031(2) 0.029(2) -0.0071(17) -0.0036(17) 0.0039(17)
F4 0.0335(19) 0.044(2) 0.055(3) 0.0180(18) -0.0145(18) 0.0102(16)
F1 0.042(2) 0.049(2) 0.046(2) 0.0110(18) 0.0041(18) -0.0159(18)
N1 0.020(2) 0.023(2) 0.015(2) 0.0000(18) 0.0003(17) 0.0031(18)
F3 0.043(2) 0.045(2) 0.048(2) -0.0119(18) 0.0033(18) 0.0152(17)
C11 0.016(2) 0.016(3) 0.030(3) -0.001(2) -0.006(2) 0.006(2)
C22 0.010(2) 0.017(3) 0.031(3) 0.000(2) -0.002(2) -0.0010(19)
N3 0.014(2) 0.027(2) 0.025(3) -0.0006(19) -0.0077(18) -0.0028(18)
C27 0.033(3) 0.025(3) 0.028(3) 0.001(2) -0.007(2) -0.016(2)
C37 0.023(3) 0.018(3) 0.029(3) 0.000(2) -0.008(2) 0.004(2)
C14 0.048(4) 0.036(3) 0.021(3) -0.006(3) -0.002(3) -0.001(3)
C9 0.023(3) 0.029(3) 0.050(4) -0.018(3) -0.005(3) -0.002(2)
C33 0.019(3) 0.023(3) 0.022(3) 0.002(2) -0.004(2) 0.001(2)
C32 0.015(2) 0.023(3) 0.030(3) -0.004(2) -0.006(2) -0.002(2)
C25 0.027(3) 0.036(3) 0.041(4) 0.003(3) -0.010(3) -0.019(3)
C26 0.024(3) 0.029(3) 0.026(3) -0.003(2) -0.007(2) -0.010(2)
N2 0.022(2) 0.018(2) 0.021(2) 0.0002(18) 0.0006(18) -0.0039(18)
C1 0.026(3) 0.030(3) 0.028(3) -0.002(2) -0.009(2) -0.003(2)
C34 0.021(3) 0.018(3) 0.034(3) -0.003(2) -0.003(2) 0.003(2)
C7 0.025(3) 0.018(3) 0.042(4) 0.006(2) 0.000(3) 0.001(2)
C17 0.018(2) 0.022(3) 0.029(3) -0.003(2) -0.003(2) -0.001(2)
C31 0.018(2) 0.018(3) 0.023(3) -0.001(2) -0.002(2) -0.006(2)
C8 0.023(3) 0.023(3) 0.059(5) -0.006(3) -0.003(3) -0.005(2)
C35 0.016(2) 0.028(3) 0.026(3) -0.006(2) -0.001(2) -0.003(2)
C24 0.024(3) 0.043(4) 0.061(5) 0.005(3) -0.018(3) -0.011(3)
C30 0.022(3) 0.017(3) 0.020(3) -0.005(2) -0.007(2) 0.001(2)
C28 0.033(3) 0.020(3) 0.029(3) 0.002(2) 0.000(2) -0.004(2)
C23 0.023(3) 0.031(3) 0.037(4) 0.007(3) -0.011(3) -0.005(2)
C36 0.025(3) 0.025(3) 0.024(3) 0.005(2) -0.008(2) -0.004(2)
C15 0.034(3) 0.034(3) 0.031(4) -0.006(3) -0.003(3) 0.005(3)
C29 0.027(3) 0.018(3) 0.022(3) -0.004(2) -0.002(2) -0.001(2)
C21 0.022(3) 0.022(3) 0.033(3) 0.007(2) -0.002(2) 0.000(2)
C6 0.014(2) 0.019(3) 0.034(3) 0.004(2) 0.001(2) 0.002(2)
C20 0.022(3) 0.025(3) 0.043(4) 0.011(3) -0.010(3) -0.005(2)
C13 0.050(4) 0.040(4) 0.022(3) 0.002(3) -0.014(3) 0.006(3)
C38 0.033(3) 0.028(3) 0.038(4) -0.012(3) 0.000(3) 0.008(3)
C0AA 0.016(2) 0.026(3) 0.026(3) 0.002(2) 0.001(2) 0.003(2)
C18 0.023(3) 0.025(3) 0.042(4) -0.004(3) 0.001(3) -0.002(2)
C2 0.029(3) 0.051(4) 0.023(3) -0.005(3) -0.008(2) -0.006(3)
C19 0.025(3) 0.018(3) 0.059(5) 0.000(3) -0.004(3) 0.000(2)
C4 0.025(3) 0.041(4) 0.030(3) 0.010(3) 0.003(2) -0.002(3)
C16 0.018(3) 0.023(3) 0.027(3) -0.004(2) 0.001(2) -0.003(2)
C3 0.040(4) 0.050(4) 0.021(3) 0.000(3) -0.004(3) -0.001(3)
C10 0.021(3) 0.028(3) 0.039(4) -0.009(3) -0.003(2) 0.000(2)
C12 0.030(3) 0.027(3) 0.027(3) -0.001(2) -0.009(2) 0.002(2)

loop_
_atom_type_symbol
_atom_type_description
_atom_type_scat_dispersion_real
_atom_type_scat_dispersion_imag
_atom_type_scat_source
C C 0.0033 0.0016 'International Tables Vol C Tables 4.2.6.8 and 6.1.1.4'
H H 0.0000 0.0000 'International Tables Vol C Tables 4.2.6.8 and 6.1.1.4'
N N 0.0061 0.0033 'International Tables Vol C Tables 4.2.6.8 and 6.1.1.4'
O O 0.0106 0.0060 'International Tables Vol C Tables 4.2.6.8 and 6.1.1.4'
S S 0.1246 0.1234 'International Tables Vol C Tables 4.2.6.8 and 6.1.1.4'
Ir Ir -1.4442 7.9887 'International Tables Vol C Tables 4.2.6.8 and 6.1.1.4'
F F 0.0171 0.0103 'International Tables Vol C Tables 4.2.6.8 and 6.1.1.4'

loop_
_geom_angle_atom_site_label_1
_geom_angle_atom_site_label_2
_geom_angle_atom_site_label_3
_geom_angle
C22 Ir1 C11 86.45(19)
C22 Ir1 N2 80.9(2)
C11 Ir1 N2 95.5(2)
C22 Ir1 N1 94.3(2)
C11 Ir1 N1 80.1(2)
N2 Ir1 N1 173.71(16)
C22 Ir1 N3 94.11(18)
C11 Ir1 N3 177.4(2)
N2 Ir1 N3 87.11(17)
N1 Ir1 N3 97.28(17)
C22 Ir1 N4 169.60(17)
C11 Ir1 N4 103.22(17)
N2 Ir1 N4 94.23(16)
N1 Ir1 N4 91.19(16)
N3 Ir1 N4 76.41(16)
O1 S1 O2 116.2(2)
O1 S1 N4 107.3(2)
O2 S1 N4 112.0(2)
O1 S1 C32 107.1(2)
O2 S1 C32 106.3(2)
N4 S1 C32 107.5(2)
C30 N4 S1 118.8(3)
C30 N4 Ir1 114.1(3)
S1 N4 Ir1 127.0(2)
C35 O3 C38 117.4(5)
C1 N1 C0AA 119.7(5)
C1 N1 Ir1 123.4(4)
C0AA N1 Ir1 116.8(4)
C10 C11 C6 118.3(5)
C10 C11 Ir1 127.2(4)
C6 C11 Ir1 114.5(4)
C21 C22 C17 119.8(5)
C21 C22 Ir1 125.9(4)
C17 C22 Ir1 114.3(4)
C23 N3 C31 119.5(5)
C23 N3 Ir1 124.6(4)
C31 N3 Ir1 115.8(3)
C28 C27 C26 120.5(5)
C28 C27 H27 119.7
C26 C27 H27 119.7
C36 C37 C32 119.7(5)
C36 C37 H37 120.1
C32 C37 H37 120.1
C13 C14 C15 118.8(6)
C13 C14 H14 120.6
C15 C14 H14 120.6
F2 C9 C8 117.6(5)
F2 C9 C10 118.6(6)
C8 C9 C10 123.7(6)
C32 C33 C34 120.6(5)
C32 C33 H33 119.7
C34 C33 H33 119.7
C33 C32 C37 119.8(5)
C33 C32 S1 121.2(4)
C37 C32 S1 119.0(4)
C24 C25 C26 120.4(5)
C24 C25 H25 119.8
C26 C25 H25 119.8
C27 C26 C25 124.1(5)
C27 C26 C31 118.6(5)
C25 C26 C31 117.2(5)
C12 N2 C16 119.1(5)
C12 N2 Ir1 124.4(4)
C16 N2 Ir1 116.5(4)
N1 C1 C2 122.7(5)
N1 C1 H1 118.6
C2 C1 H1 118.6
C35 C34 C33 119.8(5)
C35 C34 H34 120.1
C33 C34 H34 120.1
F1 C7 C8 116.6(5)
F1 C7 C6 121.3(6)
C8 C7 C6 122.1(6)
C18 C17 C22 117.9(5)
C18 C17 C16 126.3(5)
C22 C17 C16 115.6(5)
N3 C31 C30 117.8(4)
N3 C31 C26 120.7(5)
C30 C31 C26 121.6(5)
C7 C8 C9 117.3(5)
C7 C8 H8 121.3
C9 C8 H8 121.3
O3 C35 C34 124.5(5)
O3 C35 C36 115.7(5)
C34 C35 C36 119.8(5)
C25 C24 C23 118.6(6)
C25 C24 H24 120.7
C23 C24 H24 120.7
C29 C30 N4 127.7(5)
C29 C30 C31 116.7(5)
N4 C30 C31 115.5(4)
C27 C28 C29 121.3(5)
C27 C28 H28 119.3
C29 C28 H28 119.3
N3 C23 C24 123.5(6)
N3 C23 H23 118.3
C24 C23 H23 118.3
C37 C36 C35 120.3(5)
C37 C36 H36 119.8
C35 C36 H36 119.8
C16 C15 C14 119.9(6)
C16 C15 H15 120.0
C14 C15 H15 120.0
C30 C29 C28 121.2(5)
C30 C29 H29 119.4
C28 C29 H29 119.4
C22 C21 C20 118.3(5)
C22 C21 H21 120.9
C20 C21 H21 120.9
C7 C6 C11 119.5(5)
C7 C6 C0AA 125.2(5)
C11 C6 C0AA 115.3(5)
F4 C20 C19 119.2(5)
F4 C20 C21 118.1(6)
C19 C20 C21 122.6(6)
C14 C13 C12 119.1(6)
C14 C13 H13 120.5
C12 C13 H13 120.5
O3 C38 H38A 109.5
O3 C38 H38B 109.5
H38A C38 H38B 109.5
O3 C38 H38C 109.5
H38A C38 H38C 109.5
H38B C38 H38C 109.5
N1 C0AA C4 119.8(5)
N1 C0AA C6 113.1(5)
C4 C0AA C6 127.1(5)
F3 C18 C19 117.5(5)
F3 C18 C17 119.6(5)
C19 C18 C17 122.9(6)
C1 C2 C3 117.7(6)
C1 C2 H2 121.1
C3 C2 H2 121.1
C18 C19 C20 118.4(5)
C18 C19 H19 120.8
C20 C19 H19 120.8
C3 C4 C0AA 120.5(6)
C3 C4 H4 119.8
C0AA C4 H4 119.8
N2 C16 C15 120.7(5)
N2 C16 C17 112.8(5)
C15 C16 C17 126.5(5)
C4 C3 C2 119.5(6)
C4 C3 H3 120.2
C2 C3 H3 120.2
C9 C10 C11 119.0(6)
C9 C10 H10 120.5
C11 C10 H10 120.5
N2 C12 C13 122.4(5)
N2 C12 H12 118.8
C13 C12 H12 118.8

loop_
_geom_bond_atom_site_label_1
_geom_bond_atom_site_label_2
_geom_bond_distance
Ir1 C22 1.999(5)
Ir1 C11 2.007(5)
Ir1 N2 2.042(4)
Ir1 N1 2.048(4)
Ir1 N3 2.136(4)
Ir1 N4 2.186(4)
S1 O1 1.435(4)
S1 O2 1.443(4)
S1 N4 1.613(4)
S1 C32 1.780(6)
F2 C9 1.350(7)
N4 C30 1.412(6)
O3 C35 1.358(6)
O3 C38 1.440(7)
F4 C20 1.347(7)
F1 C7 1.344(7)
N1 C1 1.346(7)
N1 C0AA 1.359(7)
F3 C18 1.349(7)
C11 C10 1.396(8)
C11 C6 1.421(8)
C22 C21 1.397(8)
C22 C17 1.414(8)
N3 C23 1.308(7)
N3 C31 1.379(7)
C27 C28 1.353(8)
C27 C26 1.392(8)
C27 H27 0.9300
C37 C36 1.368(8)
C37 C32 1.402(8)
C37 H37 0.9300
C14 C13 1.365(9)
C14 C15 1.395(9)
C14 H14 0.9300
C9 C8 1.374(9)
C9 C10 1.384(8)
C33 C32 1.368(7)
C33 C34 1.387(8)
C33 H33 0.9300
C25 C24 1.364(9)
C25 C26 1.417(8)
C25 H25 0.9300
C26 C31 1.427(7)
N2 C12 1.330(7)
N2 C16 1.363(7)
C1 C2 1.382(8)
C1 H1 0.9300
C34 C35 1.379(8)
C34 H34 0.9300
C7 C8 1.370(9)
C7 C6 1.395(8)
C17 C18 1.395(8)
C17 C16 1.482(8)
C31 C30 1.421(7)
C8 H8 0.9300
C35 C36 1.396(8)
C24 C23 1.402(8)
C24 H24 0.9300
C30 C29 1.391(7)
C28 C29 1.414(8)
C28 H28 0.9300
C23 H23 0.9300
C36 H36 0.9300
C15 C16 1.382(8)
C15 H15 0.9300
C29 H29 0.9300
C21 C20 1.402(8)
C21 H21 0.9300
C6 C0AA 1.470(8)
C20 C19 1.359(9)
C13 C12 1.396(8)
C13 H13 0.9300
C38 H38A 0.9600
C38 H38B 0.9600
C38 H38C 0.9600
C0AA C4 1.383(8)
C18 C19 1.358(9)
C2 C3 1.390(9)
C2 H2 0.9300
C19 H19 0.9300
C4 C3 1.381(9)
C4 H4 0.9300
C3 H3 0.9300
C10 H10 0.9300
C12 H12 0.9300

loop_
_geom_torsion_atom_site_label_1
_geom_torsion_atom_site_label_2
_geom_torsion_atom_site_label_3
_geom_torsion_atom_site_label_4
_geom_torsion
O1 S1 N4 C30 -174.4(4)
O2 S1 N4 C30 -45.7(4)
C32 S1 N4 C30 70.7(4)
O1 S1 N4 Ir1 1.9(3)
O2 S1 N4 Ir1 130.6(3)
C32 S1 N4 Ir1 -113.0(3)
C22 Ir1 N4 C30 18.9(12)
C11 Ir1 N4 C30 177.0(3)
N2 Ir1 N4 C30 80.4(3)
N1 Ir1 N4 C30 -102.8(3)
N3 Ir1 N4 C30 -5.6(3)
C22 Ir1 N4 S1 -157.5(9)
C11 Ir1 N4 S1 0.6(3)
N2 Ir1 N4 S1 -96.0(3)
N1 Ir1 N4 S1 80.8(3)
N3 Ir1 N4 S1 178.0(3)
C22 Ir1 N1 C1 -96.7(4)
C11 Ir1 N1 C1 177.7(4)
N2 Ir1 N1 C1 -136.0(14)
N3 Ir1 N1 C1 -2.0(4)
N4 Ir1 N1 C1 74.5(4)
C22 Ir1 N1 C0AA 82.7(4)
C11 Ir1 N1 C0AA -3.0(4)
N2 Ir1 N1 C0AA 43.4(17)
N3 Ir1 N1 C0AA 177.4(4)
N4 Ir1 N1 C0AA -106.2(4)
C22 Ir1 C11 C10 86.6(5)
N2 Ir1 C11 C10 6.1(5)
N1 Ir1 C11 C10 -178.5(5)
N3 Ir1 C11 C10 -171(4)
N4 Ir1 C11 C10 -89.6(5)
C22 Ir1 C11 C6 -92.2(4)
N2 Ir1 C11 C6 -172.7(4)
N1 Ir1 C11 C6 2.7(3)
N3 Ir1 C11 C6 10(4)
N4 Ir1 C11 C6 91.6(4)
C11 Ir1 C22 C21 88.4(5)
N2 Ir1 C22 C21 -175.4(5)
N1 Ir1 C22 C21 8.6(5)
N3 Ir1 C22 C21 -89.0(5)
N4 Ir1 C22 C21 -112.9(10)
C11 Ir1 C22 C17 -94.7(4)
N2 Ir1 C22 C17 1.4(4)
N1 Ir1 C22 C17 -174.5(4)
N3 Ir1 C22 C17 87.8(4)
N4 Ir1 C22 C17 64.0(11)
C22 Ir1 N3 C23 6.3(5)
C11 Ir1 N3 C23 -96(4)
N2 Ir1 N3 C23 86.9(5)
N1 Ir1 N3 C23 -88.5(5)
N4 Ir1 N3 C23 -178.0(5)
C22 Ir1 N3 C31 -170.2(4)
C11 Ir1 N3 C31 88(4)
N2 Ir1 N3 C31 -89.5(4)
N1 Ir1 N3 C31 95.0(4)
N4 Ir1 N3 C31 5.5(4)
C34 C33 C32 C37 -0.7(8)
C34 C33 C32 S1 -178.1(4)
C36 C37 C32 C33 0.5(8)
C36 C37 C32 S1 177.9(4)
O1 S1 C32 C33 128.0(4)
O2 S1 C32 C33 3.1(5)
N4 S1 C32 C33 -117.0(4)
O1 S1 C32 C37 -49.4(5)
O2 S1 C32 C37 -174.3(4)
N4 S1 C32 C37 65.6(4)
C28 C27 C26 C25 -179.8(6)
C28 C27 C26 C31 -0.7(8)
C24 C25 C26 C27 178.6(6)
C24 C25 C26 C31 -0.5(9)
C22 Ir1 N2 C12 178.3(5)
C11 Ir1 N2 C12 -96.2(4)
N1 Ir1 N2 C12 -141.9(14)
N3 Ir1 N2 C12 83.7(4)
N4 Ir1 N2 C12 7.5(4)
C22 Ir1 N2 C16 -0.9(4)
C11 Ir1 N2 C16 84.6(4)
N1 Ir1 N2 C16 38.8(17)
N3 Ir1 N2 C16 -95.6(4)
N4 Ir1 N2 C16 -171.7(4)
C0AA N1 C1 C2 -0.7(8)
Ir1 N1 C1 C2 178.6(4)
C32 C33 C34 C35 0.5(8)
C21 C22 C17 C18 1.0(7)
Ir1 C22 C17 C18 -176.1(4)
C21 C22 C17 C16 175.3(5)
Ir1 C22 C17 C16 -1.8(6)
C23 N3 C31 C30 178.6(5)
Ir1 N3 C31 C30 -4.7(6)
C23 N3 C31 C26 -1.2(8)
Ir1 N3 C31 C26 175.4(4)
C27 C26 C31 N3 -179.1(5)
C25 C26 C31 N3 0.0(8)
C27 C26 C31 C30 1.1(8)
C25 C26 C31 C30 -179.8(5)
F1 C7 C8 C9 -179.9(5)
C6 C7 C8 C9 0.5(9)
F2 C9 C8 C7 -178.9(5)
C10 C9 C8 C7 -2.1(9)
C38 O3 C35 C34 -2.6(7)
C38 O3 C35 C36 178.2(5)
C33 C34 C35 O3 -179.2(5)
C33 C34 C35 C36 -0.1(8)
C26 C25 C24 C23 2.0(10)
S1 N4 C30 C29 1.5(7)
Ir1 N4 C30 C29 -175.2(4)
S1 N4 C30 C31 -178.2(4)
Ir1 N4 C30 C31 5.0(5)
N3 C31 C30 C29 179.9(5)
C26 C31 C30 C29 -0.3(8)
N3 C31 C30 N4 -0.3(7)
C26 C31 C30 N4 179.5(5)
C26 C27 C28 C29 -0.4(9)
C31 N3 C23 C24 2.9(9)
Ir1 N3 C23 C24 -173.4(5)
C25 C24 C23 N3 -3.3(10)
C32 C37 C36 C35 -0.1(8)
O3 C35 C36 C37 179.1(5)
C34 C35 C36 C37 -0.1(8)
C13 C14 C15 C16 0.4(9)
N4 C30 C29 C28 179.4(5)
C31 C30 C29 C28 -0.9(8)
C27 C28 C29 C30 1.2(9)
C17 C22 C21 C20 -2.0(7)
Ir1 C22 C21 C20 174.8(4)
F1 C7 C6 C11 -179.7(5)
C8 C7 C6 C11 -0.2(8)
F1 C7 C6 C0AA 2.9(8)
C8 C7 C6 C0AA -177.6(5)
C10 C11 C6 C7 1.2(7)
Ir1 C11 C6 C7 -179.9(4)
C10 C11 C6 C0AA 178.8(5)
Ir1 C11 C6 C0AA -2.3(6)
C22 C21 C20 F4 -178.3(5)
C22 C21 C20 C19 1.5(8)
C15 C14 C13 C12 0.9(10)
C1 N1 C0AA C4 1.3(8)
Ir1 N1 C0AA C4 -178.0(4)
C1 N1 C0AA C6 -178.1(4)
Ir1 N1 C0AA C6 2.5(6)
C7 C6 C0AA N1 177.3(5)
C11 C6 C0AA N1 -0.2(6)
C7 C6 C0AA C4 -2.1(9)
C11 C6 C0AA C4 -179.6(5)
C22 C17 C18 F3 -179.4(5)
C16 C17 C18 F3 6.9(8)
C22 C17 C18 C19 0.6(8)
C16 C17 C18 C19 -173.1(5)
N1 C1 C2 C3 0.1(9)
F3 C18 C19 C20 178.9(5)
C17 C18 C19 C20 -1.1(9)
F4 C20 C19 C18 179.9(5)
C21 C20 C19 C18 0.0(9)
N1 C0AA C4 C3 -1.4(8)
C6 C0AA C4 C3 177.9(5)
C12 N2 C16 C15 0.8(8)
Ir1 N2 C16 C15 -179.9(4)
C12 N2 C16 C17 -179.0(5)
Ir1 N2 C16 C17 0.2(5)
C14 C15 C16 N2 -1.3(9)
C14 C15 C16 C17 178.5(5)
C18 C17 C16 N2 174.8(5)
C22 C17 C16 N2 1.0(6)
C18 C17 C16 C15 -5.0(9)
C22 C17 C16 C15 -178.8(5)
C0AA C4 C3 C2 0.8(9)
C1 C2 C3 C4 -0.2(9)
F2 C9 C10 C11 179.9(5)
C8 C9 C10 C11 3.1(9)
C6 C11 C10 C9 -2.6(8)
Ir1 C11 C10 C9 178.7(4)
C16 N2 C12 C13 0.6(8)
Ir1 N2 C12 C13 -178.6(4)
C14 C13 C12 N2 -1.4(9)
